data_2009230
loop_
_publ_author_name
'Derrien, Ga\"elle'
'Monconduit, Laure'
'Tillard, Monique'
'Belin, Claude'

_publ_section_title
;
 Ba~3~TaAs~3~O displaying the distorted tetrahedral TaAs~3~O^6-^ anion
;
_journal_issue 12
_journal_name_full 'Acta Crystallographica Section C'
_journal_page_first 1976
_journal_page_last 1978
_journal_paper_doi 10.1107/S0108270199010057
_journal_volume 55
_journal_year 1999
_chemical_formula_iupac 'Ba3 Ta As3 O'
_chemical_formula_moiety 'Ba3 Ta O As3'
_chemical_formula_sum 'As3 Ba3 O Ta'
_chemical_formula_weight 833.73
_chemical_name_systematic
;
 ?
;
_space_group_IT_number 62
_symmetry_cell_setting orthorhombic
_symmetry_space_group_name_Hall '-P 2ac 2n'
_symmetry_space_group_name_H-M 'P n m a'
_audit_creation_method SHELXL-97
_cell_angle_alpha 90.00
_cell_angle_beta 90.00
_cell_angle_gamma 90.00
_cell_formula_units_Z 4
_cell_length_a 6.722(2)
_cell_length_b 11.088(2)
_cell_length_c 13.475(4)
_cell_measurement_reflns_used 25
_cell_measurement_temperature 293(2)
_cell_measurement_theta_max 18.45
_cell_measurement_theta_min 11.06
_cell_volume 1004.3(5)
_computing_cell_refinement 'CAD-4 Software'
_computing_data_collection 'CAD-4 Software (Enraf-Nonius, 1989)'
_computing_data_reduction 'local program'
_computing_molecular_graphics 'ATOMS (Dowty, 1993) and ORTEPII (Johnson, 1976)'
_computing_structure_refinement 'SHELXL97 (Sheldrick, 1997a)'
_computing_structure_solution 'SHELXS97 (Sheldrick, 1997b)'
_diffrn_ambient_temperature 293(2)
_diffrn_measured_fraction_theta_full 0.904
_diffrn_measured_fraction_theta_max 0.904
_diffrn_measurement_device_type 'Enraf-Nonius CAD-4'
_diffrn_measurement_method \w-\q
_diffrn_radiation_monochromator graphite
_diffrn_radiation_source 'fine-focus sealed tube'
_diffrn_radiation_type MoK\a
_diffrn_radiation_wavelength 0.71069
_diffrn_reflns_av_R_equivalents 0
_diffrn_reflns_av_sigmaI/netI 0
_diffrn_reflns_limit_h_max 9
_diffrn_reflns_limit_h_min 0
_diffrn_reflns_limit_k_max 15
_diffrn_reflns_limit_k_min 0
_diffrn_reflns_limit_l_max 18
_diffrn_reflns_limit_l_min 0
_diffrn_reflns_number 1533
_diffrn_reflns_theta_full 29.96
_diffrn_reflns_theta_max 29.96
_diffrn_reflns_theta_min 2.38
_diffrn_standards_decay_% <3
_diffrn_standards_interval_count 100
_diffrn_standards_number 3
_exptl_absorpt_coefficient_mu 32.197
_exptl_absorpt_correction_T_max 0.469
_exptl_absorpt_correction_T_min 0.279
_exptl_absorpt_correction_type 'numerical (SHELX76; Sheldrick, 1976)'
_exptl_crystal_colour 'silver metallic luster'
_exptl_crystal_density_diffrn 5.514
_exptl_crystal_density_method 'not measured'
_exptl_crystal_description parallelepiped
_exptl_crystal_F_000 1392
_exptl_crystal_size_max 0.20
_exptl_crystal_size_mid 0.08
_exptl_crystal_size_min 0.07
_refine_diff_density_max 5.547
_refine_diff_density_min -3.847
_refine_ls_extinction_coef 2.1E-4(7)
_refine_ls_extinction_method 'SHELXL97 (Sheldrick, 1997a)'
_refine_ls_goodness_of_fit_ref 0.952
_refine_ls_matrix_type full
_refine_ls_number_parameters 44
_refine_ls_number_reflns 1533
_refine_ls_number_restraints 0
_refine_ls_restrained_S_all 0.952
_refine_ls_R_factor_all 0.118
_refine_ls_R_factor_gt 0.049
_refine_ls_shift/su_max <0.001
_refine_ls_shift/su_mean 0.000
_refine_ls_structure_factor_coef Fsqd
_refine_ls_weighting_details 'w = 1/[\s^2^(Fo^2^)+(0.0614P)^2^] where P = (Fo^2^+2Fc^2^)/3'
_refine_ls_weighting_scheme calc
_refine_ls_wR_factor_ref 0.130
_reflns_number_gt 957
_reflns_number_total 1533
_reflns_threshold_expression I>2\s(I)
_cod_data_source_file br1254.cif
_cod_data_source_block BR1254
_cod_depositor_comments
;
The following automatic conversions were performed:

'_refine_ls_weighting_scheme' value 'calc w =
1/[\s^2^(Fo^2^)+(0.0614P)^2^] where P = (Fo^2^+2Fc^2^)/3' was changed
to 'calc'. New tag '_refine_ls_weighting_details' was created. The
value of the new tag was set to 'w = 1/[\s^2^(Fo^2^)+(0.0614P)^2^]
where P = (Fo^2^+2Fc^2^)/3'.

Automatic conversion script
Id: cif_fix_values 3143 2015-03-26 13:38:13Z robertas 
;
_cod_database_code 2009230

loop_
_symmetry_equiv_pos_as_xyz
'x, y, z'
'x+1/2, -y+1/2, -z+1/2'
'-x, y+1/2, -z'
'-x+1/2, -y, z+1/2'
'-x, -y, -z'
'-x-1/2, y-1/2, z-1/2'
'x, -y-1/2, z'
'x-1/2, y, -z-1/2'

loop_
_atom_site_label
_atom_site_fract_x
_atom_site_fract_y
_atom_site_fract_z
_atom_site_U_iso_or_equiv
_atom_site_adp_type
_atom_site_calc_flag
_atom_site_refinement_flags
_atom_site_occupancy
_atom_site_disorder_assembly
_atom_site_disorder_group
_atom_site_type_symbol
Ba1 0.22205(19) 0.7500 0.37368(9) 0.0111(3) Uani d S 1 . . Ba
Ba2 0.25836(13) 0.95429(8) 0.63202(6) 0.0113(2) Uani d . 1 . . Ba
Ta 0.66206(12) 0.7500 0.54470(6) 0.0067(2) Uani d S 1 . . Ta
As1 0.2338(2) 0.44439(14) 0.38341(11) 0.0122(3) Uani d . 1 . . As
As2 0.2240(3) 0.7500 0.13505(15) 0.0104(4) Uani d S 1 . . As
O 0.386(2) 0.7500 0.5541(10) 0.008(2) Uani d S 1 . . O

loop_
_atom_site_aniso_label
_atom_site_aniso_U_11
_atom_site_aniso_U_22
_atom_site_aniso_U_33
_atom_site_aniso_U_12
_atom_site_aniso_U_13
_atom_site_aniso_U_23
Ba1 0.0113(6) 0.0139(6) 0.0081(5) 0.000 -0.0033(4) 0.000
Ba2 0.0116(4) 0.0124(4) 0.0099(4) 0.0018(3) 0.0017(3) -0.0016(3)
Ta 0.0066(3) 0.0085(3) 0.0051(3) 0.000 0.0002(3) 0.000
As1 0.0134(7) 0.0121(7) 0.0113(7) 0.0037(6) -0.0006(6) 0.0028(5)
As2 0.0128(10) 0.0120(10) 0.0065(9) 0.000 -0.0020(8) 0.000
O 0.005(5) 0.012(6) 0.008(6) 0.000 -0.003(5) 0.000

loop_
_atom_type_symbol
_atom_type_description
_atom_type_scat_dispersion_real
_atom_type_scat_dispersion_imag
_atom_type_scat_source
Ba Ba -0.3244 2.2819 'International Tables Vol C Tables 4.2.6.8 and 6.1.1.4'
Ta Ta -0.7052 6.5227 'International Tables Vol C Tables 4.2.6.8 and 6.1.1.4'
As As 0.0499 2.0058 'International Tables Vol C Tables 4.2.6.8 and 6.1.1.4'
O O 0.0106 0.0060 'International Tables Vol C Tables 4.2.6.8 and 6.1.1.4'

loop_
_geom_angle_atom_site_label_1
_geom_angle_atom_site_label_2
_geom_angle_atom_site_label_3
_geom_angle_site_symmetry_1
_geom_angle_site_symmetry_3
_geom_angle
_geom_angle_publ_flag
O Ba1 As2 . . 155.4(3) no
O Ba1 As2 . 2_465 116.4(3) no
As2 Ba1 As2 . 2_465 88.22(6) no
O Ba1 As2 . 2_565 67.6(3) no
As2 Ba1 As2 . 2_565 87.77(6) no
As2 Ba1 As2 2_465 2_565 175.99(8) no
O Ba1 As1 . . 87.43(3) no
As2 Ba1 As1 . . 92.21(3) no
As2 Ba1 As1 2_465 . 91.41(4) no
As2 Ba1 As1 2_565 . 88.75(4) no
O Ba1 As1 . 7_575 87.43(3) no
As2 Ba1 As1 . 7_575 92.21(3) no
As2 Ba1 As1 2_465 7_575 91.41(4) no
As2 Ba1 As1 2_565 7_575 88.75(4) no
As1 Ba1 As1 . 7_575 174.83(7) no
O Ba1 Ta . . 27.7(3) no
As2 Ba1 Ta . . 127.69(6) no
As2 Ba1 Ta 2_465 . 144.09(5) no
As2 Ba1 Ta 2_565 . 39.92(4) no
As1 Ba1 Ta . . 87.59(3) no
As1 Ba1 Ta 7_575 . 87.59(3) no
O Ba1 Ba2 . . 38.15(14) no
As2 Ba1 Ba2 . . 146.770(19) no
As2 Ba1 Ba2 2_465 . 95.05(4) no
As2 Ba1 Ba2 2_565 . 88.31(4) no
As1 Ba1 Ba2 . . 120.68(4) no
As1 Ba1 Ba2 7_575 . 54.72(3) no
Ta Ba1 Ba2 . . 55.91(2) no
O Ba1 Ba2 . 7_575 38.15(14) no
As2 Ba1 Ba2 . 7_575 146.770(19) no
As2 Ba1 Ba2 2_465 7_575 95.05(4) no
As2 Ba1 Ba2 2_565 7_575 88.31(4) no
As1 Ba1 Ba2 . 7_575 54.72(3) no
As1 Ba1 Ba2 7_575 7_575 120.68(4) no
Ta Ba1 Ba2 . 7_575 55.91(2) no
Ba2 Ba1 Ba2 . 7_575 65.98(4) no
O Ba1 Ba2 . 3_546 107.7(2) no
As2 Ba1 Ba2 . 3_546 89.21(4) no
As2 Ba1 Ba2 2_465 3_546 45.431(18) no
As2 Ba1 Ba2 2_565 3_546 134.475(19) no
As1 Ba1 Ba2 . 3_546 45.99(3) no
As1 Ba1 Ba2 7_575 3_546 136.77(5) no
Ta Ba1 Ba2 . 3_546 124.31(2) no
Ba2 Ba1 Ba2 . 3_546 116.29(3) no
Ba2 Ba1 Ba2 7_575 3_546 70.57(2) no
O Ba1 Ba2 . 5_576 107.7(2) no
As2 Ba1 Ba2 . 5_576 89.21(4) no
As2 Ba1 Ba2 2_465 5_576 45.431(18) no
As2 Ba1 Ba2 2_565 5_576 134.475(19) no
As1 Ba1 Ba2 . 5_576 136.77(5) no
As1 Ba1 Ba2 7_575 5_576 45.99(3) no
Ta Ba1 Ba2 . 5_576 124.31(2) no
Ba2 Ba1 Ba2 . 5_576 70.57(2) no
Ba2 Ba1 Ba2 7_575 5_576 116.29(3) no
Ba2 Ba1 Ba2 3_546 5_576 90.86(4) no
O Ba1 Ba2 . 6_655 129.04(13) no
As2 Ba1 Ba2 . 6_655 45.210(19) no
As2 Ba1 Ba2 2_465 6_655 90.21(3) no
As2 Ba1 Ba2 2_565 6_655 86.96(3) no
As1 Ba1 Ba2 . 6_655 47.00(3) no
As1 Ba1 Ba2 7_575 6_655 137.31(4) no
Ta Ba1 Ba2 . 6_655 114.23(3) no
Ba2 Ba1 Ba2 . 6_655 166.87(3) no
Ba2 Ba1 Ba2 7_575 6_655 101.63(2) no
Ba2 Ba1 Ba2 3_546 6_655 60.20(2) no
Ba2 Ba1 Ba2 5_576 6_655 120.89(3) no
O Ba2 As2 . 6_666 148.3(3) no
O Ba2 As1 . 3_556 105.7(3) no
As2 Ba2 As1 6_666 3_556 94.01(5) no
O Ba2 As1 . 6_666 111.4(3) no
As2 Ba2 As1 6_666 6_666 91.11(5) no
As1 Ba2 As1 3_556 6_666 94.43(4) no
O Ba2 As1 . 3_656 67.9(3) no
As2 Ba2 As1 6_666 3_656 89.82(5) no
As1 Ba2 As1 3_556 3_656 172.00(6) no
As1 Ba2 As1 6_666 3_656 92.53(4) no
O Ba2 As1 . 7_575 84.9(3) no
As2 Ba2 As1 6_666 7_575 72.31(5) no
As1 Ba2 As1 3_556 7_575 84.52(4) no
As1 Ba2 As1 6_666 7_575 163.23(3) no
As1 Ba2 As1 3_656 7_575 89.96(4) no
O Ba2 Ta . . 27.9(3) no
As2 Ba2 Ta 6_666 . 125.82(5) no
As1 Ba2 Ta 3_556 . 133.37(4) no
As1 Ba2 Ta 6_666 . 106.53(4) no
As1 Ba2 Ta 3_656 . 40.06(3) no
As1 Ba2 Ta 7_575 . 85.87(4) no
O Ba2 Ta . 5_676 114.5(3) no
As2 Ba2 Ta 6_666 5_676 36.96(4) no
As1 Ba2 Ta 3_556 5_676 96.93(4) no
As1 Ba2 Ta 6_666 5_676 127.31(4) no
As1 Ba2 Ta 3_656 5_676 81.94(3) no
As1 Ba2 Ta 7_575 5_676 36.83(3) no
Ta Ba2 Ta . 5_676 102.03(2) no
O Ba2 Ba1 . . 38.7(3) no
As2 Ba2 Ba1 6_666 . 123.82(5) no
As1 Ba2 Ba1 3_556 . 82.59(4) no
As1 Ba2 Ba1 6_666 . 145.03(4) no
As1 Ba2 Ba1 3_656 . 89.44(4) no
As1 Ba2 Ba1 7_575 . 51.52(3) no
Ta Ba2 Ba1 . . 56.46(2) no
Ta Ba2 Ba1 5_676 . 87.53(3) no
O Ba2 Ba2 . 7_575 30.9(3) no
As2 Ba2 Ba2 6_666 7_575 177.81(4) no
As1 Ba2 Ba2 3_556 7_575 88.10(3) no
As1 Ba2 Ba2 6_666 7_575 88.14(3) no
As1 Ba2 Ba2 3_656 7_575 88.16(3) no
As1 Ba2 Ba2 7_575 7_575 108.52(3) no
Ta Ba2 Ba2 . 7_575 52.554(18) no
Ta Ba2 Ba2 5_676 7_575 143.338(18) no
Ba1 Ba2 Ba2 . 7_575 57.012(18) no
O Ba2 Ba1 . 5_576 146.4(3) no
As2 Ba2 Ba1 6_666 5_576 46.66(4) no
As1 Ba2 Ba1 3_556 5_576 47.37(3) no
As1 Ba2 Ba1 6_666 5_576 92.91(4) no
As1 Ba2 Ba1 3_656 5_576 136.20(4) no
As1 Ba2 Ba1 7_575 5_576 74.05(3) no
Ta Ba2 Ba1 . 5_576 159.87(3) no
Ta Ba2 Ba1 5_676 5_576 60.70(2) no
Ba1 Ba2 Ba1 . 5_576 109.43(2) no
Ba2 Ba2 Ba1 7_575 5_576 135.428(19) no
O Ba2 Ba1 . 6_666 151.6(3) no
As2 Ba2 Ba1 6_666 6_666 44.07(4) no
As1 Ba2 Ba1 3_556 6_666 95.51(4) no
As1 Ba2 Ba1 6_666 6_666 47.05(3) no
As1 Ba2 Ba1 3_656 6_666 92.13(3) no
As1 Ba2 Ba1 7_575 6_666 116.31(4) no
Ta Ba2 Ba1 . 6_666 129.27(3) no
Ta Ba2 Ba1 5_676 6_666 80.66(3) no
Ba1 Ba2 Ba1 . 6_666 167.75(3) no
Ba2 Ba2 Ba1 7_575 6_666 135.173(19) no
Ba1 Ba2 Ba1 5_576 6_666 61.74(2) no
O Ta As2 . 2_565 103.7(4) yes
O Ta As1 . 3_656 104.87(19) yes
As2 Ta As1 2_565 3_656 109.83(5) yes
O Ta As1 . 5_666 104.87(18) no
As2 Ta As1 2_565 5_666 109.83(5) no
As1 Ta As1 3_656 5_666 121.97(8) yes
O Ta Ba2 . 7_575 41.56(17) no
As2 Ta Ba2 2_565 7_575 115.77(5) no
As1 Ta Ba2 3_656 7_575 127.92(5) no
As1 Ta Ba2 5_666 7_575 63.33(4) no
O Ta Ba2 . . 41.56(17) no
As2 Ta Ba2 2_565 . 115.77(5) no
As1 Ta Ba2 3_656 . 63.33(4) no
As1 Ta Ba2 5_666 . 127.92(5) no
Ba2 Ta Ba2 7_575 . 74.89(4) no
O Ta Ba1 . . 41.8(4) no
As2 Ta Ba1 2_565 . 61.84(6) no
As1 Ta Ba1 3_656 . 117.76(4) no
As1 Ta Ba1 5_666 . 117.76(4) no
Ba2 Ta Ba1 7_575 . 67.64(3) no
Ba2 Ta Ba1 . . 67.64(3) no
O Ta Ba2 . 3_646 99.8(2) no
As2 Ta Ba2 2_565 3_646 53.392(18) no
As1 Ta Ba2 3_656 3_646 153.29(5) no
As1 Ta Ba2 5_666 3_646 59.36(4) no
Ba2 Ta Ba2 7_575 3_646 77.97(2) no
Ba2 Ta Ba2 . 3_646 140.09(2) no
Ba1 Ta Ba2 . 3_646 75.24(2) no
O Ta Ba2 . 5_676 99.8(2) no
As2 Ta Ba2 2_565 5_676 53.393(18) no
As1 Ta Ba2 3_656 5_676 59.36(4) no
As1 Ta Ba2 5_666 5_676 153.29(5) no
Ba2 Ta Ba2 7_575 5_676 140.09(2) no
Ba2 Ta Ba2 . 5_676 77.97(2) no
Ba1 Ta Ba2 . 5_676 75.24(2) no
Ba2 Ta Ba2 3_646 5_676 106.68(4) no
Ta As1 Ba2 5_666 3_546 109.69(6) no
Ta As1 Ba2 5_666 6_655 114.62(6) no
Ba2 As1 Ba2 3_546 6_655 87.24(4) no
Ta As1 Ba1 5_666 . 153.56(7) no
Ba2 As1 Ba1 3_546 . 86.64(4) no
Ba2 As1 Ba1 6_655 . 85.95(4) no
Ta As1 Ba2 5_666 3_646 76.61(5) no
Ba2 As1 Ba2 3_546 3_646 172.00(6) no
Ba2 As1 Ba2 6_655 3_646 85.56(4) no
Ba1 As1 Ba2 . 3_646 89.36(5) no
Ta As1 Ba2 5_666 7_575 83.81(5) no
Ba2 As1 Ba2 3_546 7_575 95.48(4) no
Ba2 As1 Ba2 6_655 7_575 159.30(5) no
Ba1 As1 Ba2 . 7_575 73.76(4) no
Ba2 As1 Ba2 3_646 7_575 90.04(4) no
Ta As2 Ba1 2_465 . 170.01(10) no
Ta As2 Ba2 2_465 6_655 89.65(4) no
Ba1 As2 Ba2 . 6_655 90.72(4) no
Ta As2 Ba2 2_465 4_574 89.65(4) no
Ba1 As2 Ba2 . 4_574 90.72(4) no
Ba2 As2 Ba2 6_655 4_574 175.62(9) no
Ta As2 Ba1 2_465 2_565 97.74(7) no
Ba1 As2 Ba1 . 2_565 92.25(6) no
Ba2 As2 Ba1 6_655 2_565 87.91(4) no
Ba2 As2 Ba1 4_574 2_565 87.91(4) no
Ta As2 Ba1 2_465 2_465 78.24(6) no
Ba1 As2 Ba1 . 2_465 91.76(6) no
Ba2 As2 Ba1 6_655 2_465 92.04(4) no
Ba2 As2 Ba1 4_574 2_465 92.04(4) no
Ba1 As2 Ba1 2_565 2_465 175.99(8) no
Ta O Ba2 . 7_575 110.6(3) no
Ta O Ba2 . . 110.6(3) yes
Ba2 O Ba2 7_575 . 118.2(5) yes
Ta O Ba1 . . 110.5(6) yes
Ba2 O Ba1 7_575 . 103.2(3) no
Ba2 O Ba1 . . 103.2(3) yes

loop_
_geom_bond_atom_site_label_1
_geom_bond_atom_site_label_2
_geom_bond_site_symmetry_2
_geom_bond_distance
_geom_bond_publ_flag
Ba1 O . 2.669(14) yes
Ba1 As2 . 3.216(3) yes
Ba1 As2 2_465 3.350(3) yes
Ba1 As2 2_565 3.376(3) yes
Ba1 As1 . 3.3920(17) yes
Ba1 As1 7_575 3.3920(17) no
Ba1 Ta . 3.7495(16) no
Ba1 Ba2 . 4.1603(16) no
Ba1 Ba2 7_575 4.1603(17) no
Ba1 Ba2 3_546 4.6027(15) no
Ba1 Ba2 5_576 4.6027(15) no
Ba1 Ba2 6_655 4.6230(15) no
Ba2 O . 2.640(7) yes
Ba2 As2 6_666 3.2812(11) yes
Ba2 As1 3_556 3.316(2) yes
Ba2 As1 6_666 3.390(2) yes
Ba2 As1 3_656 3.422(2) yes
Ba2 As1 7_575 3.537(2) yes
Ba2 Ta . 3.7255(12) no
Ba2 Ta 5_676 4.0874(12) no
Ba2 Ba2 7_575 4.5303(19) no
Ba2 Ba1 5_576 4.6027(15) no
Ba2 Ba1 6_666 4.6230(15) no
Ta O . 1.861(14) yes
Ta As2 2_565 2.458(2) yes
Ta As1 3_656 2.4647(16) yes
Ta As1 5_666 2.4647(16) no
Ta Ba2 7_575 3.7255(12) no
Ta Ba2 3_646 4.0874(12) no
Ta Ba2 5_676 4.0874(12) no
As1 Ta 5_666 2.4647(16) no
As1 Ba2 3_546 3.316(2) no
As1 Ba2 6_655 3.390(2) no
As1 Ba2 3_646 3.422(2) no
As1 Ba2 7_575 3.537(2) no
As2 Ta 2_465 2.458(2) no
As2 Ba2 6_655 3.2812(10) no
As2 Ba2 4_574 3.2812(11) no
As2 Ba1 2_565 3.350(3) no
As2 Ba1 2_465 3.376(3) no
O Ba2 7_575 2.640(7) no
